data_1577021
loop_
_publ_author_name
'Lv, Hui-Peng'
'Liao, Zhi-Lin'
'Gao, Di'
'Jiang, Kai-Wen'
'Yu, Si-Qi'
'Lei, Yi'
'Liu, Jian-Chun'
'Geng, Yi-Zhuo'
'Ai, Yong'
'Li, Peng-Fei'
'Qin, Yan'
'Chen, Xiao-Gang'

_publ_section_title
;
 2D Chiral Organic Salts with Large Piezoelectric Response
;
_journal_name_full 'Materials Horizons'
_journal_paper_doi 10.1039/D6MH00256K
_journal_year 2026
_chemical_absolute_configuration rm
_chemical_formula_moiety 'C8 H11 Br N, Cl'
_chemical_formula_sum 'C8 H11 Br Cl N'
_chemical_formula_weight 236.54
_space_group_crystal_system monoclinic
_space_group_IT_number 4
_space_group_name_Hall 'P 2yb'
_space_group_name_H-M_alt 'P 1 21 1'
_atom_sites_solution_hydrogens geom
_audit_creation_date 2024-11-25
_audit_creation_method
;
Olex2 1.3
(compiled 2020.11.12 svn.r5f609507 for OlexSys, GUI svn.r6408)
;
_audit_update_record
;
2025-12-17 deposited with the CCDC.	2026-03-31 downloaded from the CCDC.
;
_cell_angle_alpha 90
_cell_angle_beta 93.236(3)
_cell_angle_gamma 90
_cell_formula_units_Z 2
_cell_length_a 5.4123(2)
_cell_length_b 6.8976(2)
_cell_length_c 13.0668(4)
_cell_measurement_reflns_used 2607
_cell_measurement_temperature 80.0(4)
_cell_measurement_theta_max 71.0690
_cell_measurement_theta_min 3.3840
_cell_volume 487.03(3)
_computing_cell_refinement 'CrysAlisPro 1.171.43.129a (Rigaku OD, 2024)'
_computing_data_collection 'CrysAlisPro system (CCD 43.129a 64-bit (release 29-06-2024))'
_computing_data_reduction 'CrysAlisPro 1.171.43.129a (Rigaku OD, 2024)'
_computing_molecular_graphics 'Olex2 1.3 (Dolomanov et al., 2009)'
_computing_publication_material 'Olex2 1.3 (Dolomanov et al., 2009)'
_computing_structure_refinement 'SHELXL 2018/3 (Sheldrick, 2015)'
_computing_structure_solution 'SHELXT 2018/2 (Sheldrick, 2018)'
_diffrn_ambient_environment N~2~
_diffrn_ambient_temperature 80.0(4)
_diffrn_detector 'Hybrid Pixel Array Detector'
_diffrn_detector_area_resol_mean 10.0000
_diffrn_detector_type 'HyPix-Arc 150'
_diffrn_measured_fraction_theta_full 0.991
_diffrn_measured_fraction_theta_max 0.969
_diffrn_measurement_details
;
List of Runs (angles in degrees, time in seconds):

  # Type    Start    End  Width  t~exp~   \w     \q     \k     \f   Frames
#--------------------------------------------------------------------------
  1  \w     29.00  55.00   0.50    0.05    --   60.23-102.00 -80.00   52
  2  \w     28.00  82.00   0.50    0.05    --   60.23-125.00   0.00  108
  3  \w     63.00  88.00   0.50    0.05    --   74.99-125.00   0.00   50
  4  \w     59.00  84.00   0.50    0.05    --   60.23-125.00  30.00   50
  5  \w     48.00  84.00   0.50    0.05    --   60.23-125.00 150.00   72
  6  \w     35.00  60.00   0.50    0.05    --   75.12-102.00 -80.00   50
  7  \w     44.00  87.00   0.50    0.05    --   60.23  15.00 -60.00   86
  8  \w     79.00 118.00   0.50    0.05    --   74.99  15.00-150.00   78
  9  \w     40.00  76.00   0.50    0.05    --   60.23  15.00-150.00   72
 10  \w   -107.00 -60.00   0.50    0.05    --  -75.50 -15.00-120.00   94
 11  \w   -120.00 -61.00   0.50    0.05    --  -75.50 -15.00 -60.00  118
 12  \w   -120.00 -61.00   0.50    0.05    --  -75.50 -15.00   0.00  118
 13  \w   -116.00 -80.00   0.50    0.05    --  -74.13 -15.00  60.00   72
 14  \w    -91.00 -48.00   0.50    0.05    --  -60.72 -15.00 150.00   86
 15  \w    -62.00 -24.00   0.50    0.05    --  -60.72 102.00  22.00   76
 16  \w    -83.00 -58.00   0.50    0.05    --  -74.13 102.00  22.00   50
 17  \w    -97.00 -46.00   0.50    0.05    --  -74.13 125.00 -30.00  102
 18  \w    -64.00 -39.00   0.50    0.05    --  -75.50 102.00  22.00   50
 19  \w    -99.00 -49.00   0.50    0.05    --  -75.50 125.00 -60.00  100
 20  \w    -98.00 -54.00   0.50    0.05    --  -75.50 125.00-120.00   88
 21  \w    -64.00 -35.00   0.50    0.05    --  -75.50 125.00-180.00   58
;
_diffrn_measurement_device 'four-circle diffractometer'
_diffrn_measurement_device_type 'XtaLAB Synergy R, DW system, HyPix-Arc 150'
_diffrn_measurement_method '\w scans'
_diffrn_orient_matrix_type 'CrysAlisPro convention (1999,Acta A55,543-557)'
_diffrn_orient_matrix_UB_11 -0.0802756000
_diffrn_orient_matrix_UB_12 -0.1863344000
_diffrn_orient_matrix_UB_13 0.0539846000
_diffrn_orient_matrix_UB_21 0.0281197000
_diffrn_orient_matrix_UB_22 0.1040232000
_diffrn_orient_matrix_UB_23 0.1043678000
_diffrn_orient_matrix_UB_31 -0.2720210000
_diffrn_orient_matrix_UB_32 0.0658848000
_diffrn_orient_matrix_UB_33 -0.0120942000
_diffrn_radiation_monochromator mirror
_diffrn_radiation_probe x-ray
_diffrn_radiation_type 'Cu K\a'
_diffrn_radiation_wavelength 1.54184
_diffrn_reflns_av_R_equivalents 0.0443
_diffrn_reflns_av_unetI/netI 0.0310
_diffrn_reflns_Laue_measured_fraction_full 0.991
_diffrn_reflns_Laue_measured_fraction_max 0.969
_diffrn_reflns_limit_h_max 4
_diffrn_reflns_limit_h_min -6
_diffrn_reflns_limit_k_max 8
_diffrn_reflns_limit_k_min -8
_diffrn_reflns_limit_l_max 15
_diffrn_reflns_limit_l_min -15
_diffrn_reflns_number 2847
_diffrn_reflns_point_group_measured_fraction_full 0.831
_diffrn_reflns_point_group_measured_fraction_max 0.801
_diffrn_reflns_theta_full 67.684
_diffrn_reflns_theta_max 71.792
_diffrn_reflns_theta_min 3.388
_diffrn_source 'Rotating-anode X-ray tube'
_diffrn_source_type 'Rigaku (Cu) X-ray Source'
_exptl_absorpt_coefficient_mu 7.778
_exptl_absorpt_correction_T_max 1.00000
_exptl_absorpt_correction_T_min 0.71658
_exptl_absorpt_correction_type multi-scan
_exptl_absorpt_process_details
;
CrysAlisPro 1.171.43.129a (Rigaku Oxford Diffraction, 2024)
Empirical absorption correction using spherical harmonics,
implemented in SCALE3 ABSPACK scaling algorithm.
;
_exptl_crystal_colour colourless
_exptl_crystal_colour_primary colourless
_exptl_crystal_density_diffrn 1.613
_exptl_crystal_description plate
_exptl_crystal_F_000 236
_exptl_crystal_size_max 0.12
_exptl_crystal_size_mid 0.1
_exptl_crystal_size_min 0.08
_refine_diff_density_max 0.750
_refine_diff_density_min -0.883
_refine_diff_density_rms 0.152
_refine_ls_abs_structure_details
;
 Flack x determined using 516 quotients [(I+)-(I-)]/[(I+)+(I-)]
 (Parsons, Flack and Wagner, Acta Cryst. B69 (2013) 249-259).
;
_refine_ls_abs_structure_Flack 0.10(6)
_refine_ls_extinction_method none
_refine_ls_goodness_of_fit_ref 1.051
_refine_ls_hydrogen_treatment constr
_refine_ls_matrix_type full
_refine_ls_number_parameters 102
_refine_ls_number_reflns 1530
_refine_ls_number_restraints 1
_refine_ls_restrained_S_all 1.051
_refine_ls_R_factor_all 0.0451
_refine_ls_R_factor_gt 0.0449
_refine_ls_shift/su_max 0.000
_refine_ls_shift/su_mean 0.000
_refine_ls_structure_factor_coef Fsqd
_refine_ls_weighting_details 'w=1/[\s^2^(Fo^2^)+(0.0967P)^2^+1.0561P] where P=(Fo^2^+2Fc^2^)/3'
_refine_ls_weighting_scheme calc
_refine_ls_wR_factor_gt 0.1276
_refine_ls_wR_factor_ref 0.1279
_reflns_Friedel_coverage 0.519
_reflns_Friedel_fraction_full 0.640
_reflns_Friedel_fraction_max 0.600
_reflns_number_gt 1516
_reflns_number_total 1530
_reflns_threshold_expression 'I > 2\s(I)'
_cod_data_source_file d6mh00256k2.cif
_cod_data_source_block r_4_br_afla_ba_cl_80k_auto
_cod_database_code 1577021
_shelx_shelxl_version_number 2018/3
_chemical_oxdiff_formula 'C H N Br Cl '
_shelx_space_group_comment
;
The symmetry employed for this shelxl refinement is uniquely defined
by the following loop, which should always be used as a source of
symmetry information in preference to the above space-group names.
They are only intended as comments.
;
_shelx_estimated_absorpt_t_max 0.575
_shelx_estimated_absorpt_t_min 0.455
_reflns_odcompleteness_completeness 99.17
_reflns_odcompleteness_iscentric 1
_reflns_odcompleteness_theta 66.97
_olex2_refinement_description
;
1. Fixed Uiso
 At 1.2 times of:
  All C(H) groups, All N(H,H,H) groups
 At 1.5 times of:
  All C(H,H,H) groups
2.a Ternary CH refined with riding coordinates:
 C2(H2)
2.b Aromatic/amide H refined with riding coordinates:
 C4(H4), C5(H5), C7(H7), C8(H8)
2.c Idealised Me refined as rotating group:
 N1(H1A,H1B,H1C), C1(H1D,H1E,H1F)
;
_olex2_submission_special_instructions 'No special instructions were received'
_oxdiff_exptl_absorpt_empirical_details
;
Empirical correction (ABSPACK) includes:
- Absorption correction using spherical harmonics
- Frame scaling
;
_oxdiff_exptl_absorpt_empirical_full_max 3.396
_oxdiff_exptl_absorpt_empirical_full_min 0.537

loop_
_space_group_symop_operation_xyz
'x, y, z'
'-x, y+1/2, -z'

loop_
_atom_site_label
_atom_site_type_symbol
_atom_site_fract_x
_atom_site_fract_y
_atom_site_fract_z
_atom_site_U_iso_or_equiv
_atom_site_adp_type
_atom_site_occupancy
_atom_site_site_symmetry_order
_atom_site_calc_flag
_atom_site_refinement_flags_posn
_atom_site_refinement_flags_adp
_atom_site_refinement_flags_occupancy
_atom_site_disorder_assembly
_atom_site_disorder_group
Br1 Br 0.97381(14) 0.08246(14) 0.92717(5) 0.0257(3) Uani 1 1 d . . . . .
Cl1 Cl 0.1877(3) 0.2647(3) 0.52845(13) 0.0212(4) Uani 1 1 d . . . . .
N1 N 0.3276(13) 0.6910(10) 0.5867(5) 0.0199(14) Uani 1 1 d . . . . .
H1A H 0.214504 0.776278 0.558827 0.024 Uiso 1 1 calc R U . . .
H1B H 0.275751 0.567672 0.573146 0.024 Uiso 1 1 calc R U . . .
H1C H 0.476146 0.710878 0.559089 0.024 Uiso 1 1 calc R U . . .
C1 C 0.4671(17) 0.9182(13) 0.7223(6) 0.0265(18) Uani 1 1 d . . . . .
H1D H 0.633476 0.922937 0.696358 0.040 Uiso 1 1 calc R U . . .
H1E H 0.477494 0.941324 0.796367 0.040 Uiso 1 1 calc R U . . .
H1F H 0.363447 1.018157 0.688200 0.040 Uiso 1 1 calc R U . . .
C2 C 0.3546(16) 0.7209(13) 0.7004(6) 0.0209(16) Uani 1 1 d . . . . .
H2 H 0.185805 0.718654 0.727821 0.025 Uiso 1 1 calc R U . . .
C3 C 0.5065(14) 0.5583(12) 0.7514(5) 0.0164(15) Uani 1 1 d . . . . .
C4 C 0.7115(14) 0.4760(10) 0.7084(5) 0.0149(15) Uani 1 1 d . . . . .
H4 H 0.755836 0.517456 0.642531 0.018 Uiso 1 1 calc R U . . .
C5 C 0.8517(14) 0.3352(12) 0.7597(6) 0.0189(15) Uani 1 1 d . . . . .
H5 H 0.990121 0.278473 0.729560 0.023 Uiso 1 1 calc R U . . .
C6 C 0.7853(15) 0.2789(11) 0.8564(6) 0.0181(15) Uani 1 1 d . . . . .
C7 C 0.5840(16) 0.3569(13) 0.9015(6) 0.0216(16) Uani 1 1 d . . . . .
H7 H 0.541867 0.315720 0.967644 0.026 Uiso 1 1 calc R U . . .
C8 C 0.4438(16) 0.4965(12) 0.8485(6) 0.0202(16) Uani 1 1 d . . . . .
H8 H 0.303644 0.550750 0.878530 0.024 Uiso 1 1 calc R U . . .

loop_
_atom_site_aniso_label
_atom_site_aniso_U_11
_atom_site_aniso_U_22
_atom_site_aniso_U_33
_atom_site_aniso_U_23
_atom_site_aniso_U_13
_atom_site_aniso_U_12
Br1 0.0314(5) 0.0255(5) 0.0202(4) 0.0095(3) 0.0028(3) 0.0046(4)
Cl1 0.0227(9) 0.0245(9) 0.0163(8) -0.0050(7) -0.0007(6) -0.0008(7)
N1 0.022(3) 0.019(3) 0.018(3) 0.000(3) -0.003(2) 0.001(3)
C1 0.035(5) 0.018(4) 0.025(4) -0.005(4) -0.008(3) 0.000(4)
C2 0.022(4) 0.023(4) 0.019(4) 0.003(3) 0.000(3) -0.002(3)
C3 0.023(3) 0.012(4) 0.014(3) -0.003(3) -0.003(2) -0.009(3)
C4 0.020(4) 0.014(4) 0.011(3) 0.000(3) 0.004(3) -0.003(3)
C5 0.016(3) 0.020(4) 0.021(3) -0.003(3) 0.002(3) -0.001(3)
C6 0.026(4) 0.013(3) 0.014(3) 0.006(3) -0.008(3) 0.002(3)
C7 0.029(4) 0.022(4) 0.014(3) -0.001(3) 0.002(3) -0.001(3)
C8 0.022(4) 0.022(4) 0.017(4) -0.007(3) 0.001(3) -0.005(3)

loop_
_atom_type_symbol
_atom_type_description
_atom_type_scat_dispersion_real
_atom_type_scat_dispersion_imag
_atom_type_scat_source
C C 0.0181 0.0091 'International Tables Vol C Tables 4.2.6.8 and 6.1.1.4'
H H 0.0000 0.0000 'International Tables Vol C Tables 4.2.6.8 and 6.1.1.4'
Br Br -0.6763 1.2805 'International Tables Vol C Tables 4.2.6.8 and 6.1.1.4'
Cl Cl 0.3639 0.7018 'International Tables Vol C Tables 4.2.6.8 and 6.1.1.4'
N N 0.0311 0.0180 'International Tables Vol C Tables 4.2.6.8 and 6.1.1.4'

loop_
_geom_angle_atom_site_label_1
_geom_angle_atom_site_label_2
_geom_angle_atom_site_label_3
_geom_angle
_geom_angle_site_symmetry_1
_geom_angle_site_symmetry_3
_geom_angle_publ_flag
H1A N1 H1B 109.5 . . ?
H1A N1 H1C 109.5 . . ?
H1B N1 H1C 109.5 . . ?
C2 N1 H1A 109.5 . . ?
C2 N1 H1B 109.5 . . ?
C2 N1 H1C 109.5 . . ?
H1D C1 H1E 109.5 . . ?
H1D C1 H1F 109.5 . . ?
H1E C1 H1F 109.5 . . ?
C2 C1 H1D 109.5 . . ?
C2 C1 H1E 109.5 . . ?
C2 C1 H1F 109.5 . . ?
N1 C2 C1 109.1(6) . . ?
N1 C2 H2 108.2 . . ?
N1 C2 C3 110.7(6) . . ?
C1 C2 H2 108.2 . . ?
C1 C2 C3 112.3(6) . . ?
C3 C2 H2 108.2 . . ?
C4 C3 C2 123.1(6) . . ?
C4 C3 C8 118.8(7) . . ?
C8 C3 C2 118.0(7) . . ?
C3 C4 H4 119.4 . . ?
C5 C4 C3 121.2(7) . . ?
C5 C4 H4 119.4 . . ?
C4 C5 H5 120.8 . . ?
C4 C5 C6 118.3(7) . . ?
C6 C5 H5 120.8 . . ?
C5 C6 Br1 118.8(6) . . ?
C7 C6 Br1 119.0(6) . . ?
C7 C6 C5 122.1(7) . . ?
C6 C7 H7 120.6 . . ?
C6 C7 C8 118.8(7) . . ?
C8 C7 H7 120.6 . . ?
C3 C8 H8 119.7 . . ?
C7 C8 C3 120.7(8) . . ?
C7 C8 H8 119.7 . . ?

loop_
_geom_bond_atom_site_label_1
_geom_bond_atom_site_label_2
_geom_bond_distance
_geom_bond_site_symmetry_2
_geom_bond_publ_flag
Br1 C6 1.904(7) . ?
N1 H1A 0.9100 . ?
N1 H1B 0.9100 . ?
N1 H1C 0.9100 . ?
N1 C2 1.499(9) . ?
C1 H1D 0.9800 . ?
C1 H1E 0.9800 . ?
C1 H1F 0.9800 . ?
C1 C2 1.511(12) . ?
C2 H2 1.0000 . ?
C2 C3 1.522(12) . ?
C3 C4 1.393(11) . ?
C3 C8 1.398(10) . ?
C4 H4 0.9500 . ?
C4 C5 1.382(11) . ?
C5 H5 0.9500 . ?
C5 C6 1.389(11) . ?
C6 C7 1.377(12) . ?
C7 H7 0.9500 . ?
C7 C8 1.387(12) . ?
C8 H8 0.9500 . ?

loop_
_geom_torsion_atom_site_label_1
_geom_torsion_atom_site_label_2
_geom_torsion_atom_site_label_3
_geom_torsion_atom_site_label_4
_geom_torsion
_geom_torsion_site_symmetry_1
_geom_torsion_site_symmetry_2
_geom_torsion_site_symmetry_3
_geom_torsion_site_symmetry_4
_geom_torsion_publ_flag
Br1 C6 C7 C8 -178.5(6) . . . . ?
N1 C2 C3 C4 38.5(10) . . . . ?
N1 C2 C3 C8 -145.0(7) . . . . ?
C1 C2 C3 C4 -83.7(9) . . . . ?
C1 C2 C3 C8 92.9(9) . . . . ?
C2 C3 C4 C5 176.7(7) . . . . ?
C2 C3 C8 C7 -176.2(7) . . . . ?
C3 C4 C5 C6 -0.8(11) . . . . ?
C4 C3 C8 C7 0.5(12) . . . . ?
C4 C5 C6 Br1 179.1(6) . . . . ?
C4 C5 C6 C7 0.8(12) . . . . ?
C5 C6 C7 C8 -0.2(12) . . . . ?
C6 C7 C8 C3 -0.5(12) . . . . ?
C8 C3 C4 C5 0.2(11) . . . . ?
